data_1546657
loop_
_publ_author_name
'Filali Baba, Yassir'
'Kandri Rodi, Youssef'
'Ouzidan, Younes'
'Mague, Joel T.'
'Ouazzani Chahdi, Fouad'
'Essassi, El Mokhtar'

_publ_section_title
;
 (Pyridin-2-yl)methyl
 2-oxo-1-[(pyridin-2-yl)methyl]-1,2-dihydroquinoline-4-carboxylate
 hemihydrate
;
_journal_coeditor_code VM4025
_journal_issue 7
_journal_name_full IUCrData
_journal_page_first x171038
_journal_paper_doi 10.1107/S2414314617010380
_journal_volume 2
_journal_year 2017
_chemical_formula_iupac 'C22 H17 N3 O3, 0.5H2 O'
_chemical_formula_moiety 'C22 H17 N3 O3, 0.5(H2 O)'
_chemical_formula_sum 'C22 H18 N3 O3.5'
_chemical_formula_weight 380.40
_chemical_name_systematic
;
(Pyridin-2-yl)methyl
2-oxo-1-[(pyridin-2-yl)methyl]-1,2-dihydroquinoline-4-carboxylate
hemihydrate
;
_space_group_crystal_system monoclinic
_space_group_IT_number 14
_space_group_name_Hall '-P 2ybc'
_space_group_name_H-M_alt 'P 1 21/c 1'
_symmetry_space_group_name_Hall '-P 2ybc'
_symmetry_space_group_name_H-M 'P 1 21/c 1'
_atom_sites_solution_hydrogens difmap
_atom_sites_solution_primary direct
_atom_sites_solution_secondary difmap
_audit_creation_method SHELXL-2014/7
_cell_angle_alpha 90
_cell_angle_beta 90.6020(10)
_cell_angle_gamma 90
_cell_formula_units_Z 4
_cell_length_a 4.96340(10)
_cell_length_b 14.0708(3)
_cell_length_c 25.7168(6)
_cell_measurement_reflns_used 7827
_cell_measurement_temperature 150.(2)
_cell_measurement_theta_max 72.3539
_cell_measurement_theta_min 3.4374
_cell_volume 1795.94(7)
_computing_cell_refinement
;
<i>SAINT</i> (Bruker, 2016)
;
_computing_data_collection
;
<i>APEX3</i> (Bruker, 2016)
;
_computing_data_reduction
;
<i>SAINT</i> (Bruker, 2016)
;
_computing_molecular_graphics
;
<i>DIAMOND</i> (Brandenburg & Putz, 2012)
;
_computing_publication_material
;
<i>SHELXTL</i> (Sheldrick, 2008)
;
_computing_structure_refinement
;
<i>SHELXL2014</i> (Sheldrick, 2015<i>b</i>)
;
_computing_structure_solution
;
<i>SHELXT</i> (Sheldrick, 2015<i>a</i>)
;
_diffrn_ambient_temperature 150(2)
_diffrn_detector_area_resol_mean 10.4167
_diffrn_measured_fraction_theta_full 0.992
_diffrn_measured_fraction_theta_max 0.984
_diffrn_measurement_device_type 'Bruker D8 VENTURE PHOTON 100 CMOS'
_diffrn_measurement_method '\w scans'
_diffrn_radiation_monochromator mirror
_diffrn_radiation_type CuK\a
_diffrn_radiation_wavelength 1.54178
_diffrn_reflns_av_R_equivalents 0.0524
_diffrn_reflns_limit_h_max 5
_diffrn_reflns_limit_h_min -6
_diffrn_reflns_limit_k_max 17
_diffrn_reflns_limit_k_min -15
_diffrn_reflns_limit_l_max 30
_diffrn_reflns_limit_l_min -31
_diffrn_reflns_number 13518
_diffrn_reflns_theta_full 70.000
_diffrn_reflns_theta_max 72.346
_diffrn_reflns_theta_min 3.437
_exptl_absorpt_coefficient_mu 0.796
_exptl_absorpt_correction_T_max 0.99
_exptl_absorpt_correction_T_min 0.86
_exptl_absorpt_correction_type multi-scan
_exptl_absorpt_process_details
;
(<i>SADABS</i>; Bruker, 2016)
;
_exptl_crystal_colour colourless
_exptl_crystal_density_diffrn 1.407
_exptl_crystal_density_method 'not measured'
_exptl_crystal_description plate
_exptl_crystal_F_000 796
_exptl_crystal_size_max 0.164
_exptl_crystal_size_mid 0.103
_exptl_crystal_size_min 0.013
_refine_diff_density_max 0.176
_refine_diff_density_min -0.213
_refine_ls_extinction_method none
_refine_ls_goodness_of_fit_ref 1.036
_refine_ls_hydrogen_treatment mixed
_refine_ls_matrix_type full
_refine_ls_number_parameters 330
_refine_ls_number_reflns 3502
_refine_ls_number_restraints 0
_refine_ls_restrained_S_all 1.036
_refine_ls_R_factor_all 0.0660
_refine_ls_R_factor_gt 0.0471
_refine_ls_shift/su_max 0.000
_refine_ls_shift/su_mean 0.000
_refine_ls_structure_factor_coef Fsqd
_refine_ls_weighting_details 'w=1/[\s^2^(Fo^2^)+(0.0310P)^2^+0.9731P] where P=(Fo^2^+2Fc^2^)/3'
_refine_ls_weighting_scheme calc
_refine_ls_wR_factor_gt 0.0959
_refine_ls_wR_factor_ref 0.1056
_reflns_number_gt 2673
_reflns_number_total 3502
_reflns_threshold_expression 'I > 2\s(I)'
_cod_data_source_file vm4025sup1.cif
_cod_data_source_block I
_cod_database_code 1546657
_shelx_space_group_comment
;
The symmetry employed for this shelxl refinement is uniquely defined
by the following loop, which should always be used as a source of
symmetry information in preference to the above space-group names.
They are only intended as comments.
;
_shelx_estimated_absorpt_t_min 0.881
_shelx_estimated_absorpt_t_max 0.990

loop_
_space_group_symop_operation_xyz
'x, y, z'
'-x, y+1/2, -z+1/2'
'-x, -y, -z'
'x, -y-1/2, z-1/2'

loop_
_atom_site_type_symbol
_atom_site_label
_atom_site_fract_x
_atom_site_fract_y
_atom_site_fract_z
_atom_site_U_iso_or_equiv
_atom_site_adp_type
_atom_site_calc_flag
_atom_site_occupancy
O O1 0.6090(3) 0.70283(11) 0.69423(5) 0.0385(4) Uani d 1
O O2 0.2853(3) 0.61435(10) 0.65746(5) 0.0306(3) Uani d 1
O O3 0.4227(3) 0.61004(11) 0.47233(5) 0.0378(4) Uani d 1
N N1 0.7442(3) 0.71558(11) 0.49832(6) 0.0268(3) Uani d 1
N N2 -0.0427(3) 0.46214(12) 0.74963(6) 0.0317(4) Uani d 1
N N3 0.5118(3) 0.84261(13) 0.42986(6) 0.0376(4) Uani d 1
C C1 0.8541(4) 0.77580(13) 0.53640(7) 0.0262(4) Uani d 1
C C2 1.0459(4) 0.84395(15) 0.52284(8) 0.0355(5) Uani d 1
H H2 1.108(5) 0.8472(18) 0.4868(10) 0.054(7) Uiso d 1
C C3 1.1542(4) 0.90375(16) 0.55987(9) 0.0399(5) Uani d 1
H H3 1.288(5) 0.9520(18) 0.5494(9) 0.050(7) Uiso d 1
C C4 1.0711(4) 0.89791(15) 0.61121(9) 0.0368(5) Uani d 1
H H4 1.143(5) 0.9417(17) 0.6375(9) 0.046(7) Uiso d 1
C C5 0.8819(4) 0.83122(14) 0.62528(8) 0.0310(4) Uani d 1
H H5 0.833(5) 0.8278(16) 0.6618(9) 0.039(6) Uiso d 1
C C6 0.7705(4) 0.76796(13) 0.58865(7) 0.0244(4) Uani d 1
C C7 0.5721(4) 0.69590(13) 0.60066(7) 0.0242(4) Uani d 1
C C8 0.4610(4) 0.64377(14) 0.56205(7) 0.0285(4) Uani d 1
H H8 0.328(4) 0.5950(15) 0.5682(8) 0.035(6) Uiso d 1
C C9 0.5352(4) 0.65462(14) 0.50801(7) 0.0279(4) Uani d 1
C C10 0.4961(4) 0.67449(13) 0.65563(7) 0.0259(4) Uani d 1
C C11 0.2171(4) 0.58148(15) 0.70873(7) 0.0307(4) Uani d 1
H H11A 0.387(5) 0.5565(15) 0.7270(8) 0.036(6) Uiso d 1
H H11B 0.142(4) 0.6371(16) 0.7294(8) 0.037(6) Uiso d 1
C C12 0.0124(4) 0.50362(13) 0.70393(7) 0.0263(4) Uani d 1
C C13 -0.1113(4) 0.47750(14) 0.65748(7) 0.0302(4) Uani d 1
H H13 -0.060(5) 0.5114(17) 0.6247(9) 0.047(7) Uiso d 1
C C14 -0.3031(4) 0.40591(15) 0.65822(8) 0.0358(5) Uani d 1
H H14 -0.389(5) 0.3878(18) 0.6266(10) 0.057(8) Uiso d 1
C C15 -0.3632(5) 0.36315(16) 0.70488(9) 0.0389(5) Uani d 1
H H15 -0.496(5) 0.3130(19) 0.7073(10) 0.057(8) Uiso d 1
C C16 -0.2284(4) 0.39295(15) 0.74904(8) 0.0361(5) Uani d 1
H H16 -0.259(5) 0.3606(17) 0.7842(9) 0.046(7) Uiso d 1
C C17 0.8454(4) 0.71720(16) 0.44491(7) 0.0313(4) Uani d 1
H H17A 1.045(5) 0.7265(16) 0.4468(8) 0.041(6) Uiso d 1
H H17B 0.804(4) 0.6514(16) 0.4298(8) 0.033(6) Uiso d 1
C C18 0.7117(4) 0.79080(13) 0.41056(7) 0.0252(4) Uani d 1
C C19 0.7988(4) 0.80085(14) 0.35978(7) 0.0304(4) Uani d 1
H H19 0.951(5) 0.7607(17) 0.3464(9) 0.045(7) Uiso d 1
C C20 0.6714(5) 0.86600(15) 0.32762(8) 0.0355(5) Uani d 1
H H20 0.728(5) 0.8726(17) 0.2904(10) 0.050(7) Uiso d 1
C C21 0.4628(4) 0.92012(14) 0.34694(8) 0.0317(4) Uani d 1
H H21 0.365(5) 0.9702(17) 0.3254(9) 0.045(6) Uiso d 1
C C22 0.3924(4) 0.90607(17) 0.39807(8) 0.0387(5) Uani d 1
H H22 0.246(5) 0.9434(18) 0.4128(10) 0.056(7) Uiso d 1
O O4 0.0130(7) 0.4897(2) 0.46975(12) 0.0499(8) Uani d 0.5
H H4A 0.1557 0.5180 0.4821 0.060 Uiso d 0.5
H H4B -0.0416 0.4545 0.4954 0.060 Uiso d 0.5

loop_
_atom_site_aniso_label
_atom_site_aniso_U_11
_atom_site_aniso_U_22
_atom_site_aniso_U_33
_atom_site_aniso_U_12
_atom_site_aniso_U_13
_atom_site_aniso_U_23
O1 0.0519(9) 0.0436(9) 0.0201(7) -0.0178(7) 0.0006(6) -0.0004(6)
O2 0.0314(7) 0.0403(8) 0.0200(6) -0.0096(6) 0.0027(5) 0.0058(5)
O3 0.0441(9) 0.0476(9) 0.0217(7) -0.0048(7) -0.0019(6) -0.0015(6)
N1 0.0263(8) 0.0349(9) 0.0194(7) 0.0016(6) 0.0035(6) 0.0056(6)
N2 0.0383(10) 0.0337(9) 0.0232(8) -0.0068(7) 0.0044(7) 0.0033(7)
N3 0.0335(9) 0.0522(11) 0.0274(9) 0.0121(8) 0.0095(7) 0.0120(8)
C1 0.0251(9) 0.0290(10) 0.0245(9) 0.0037(7) 0.0018(7) 0.0043(7)
C2 0.0334(11) 0.0394(12) 0.0338(11) -0.0026(9) 0.0078(8) 0.0079(9)
C3 0.0364(12) 0.0376(12) 0.0459(13) -0.0099(9) 0.0035(9) 0.0098(10)
C4 0.0395(12) 0.0330(11) 0.0378(11) -0.0087(9) 0.0000(9) 0.0017(9)
C5 0.0343(11) 0.0284(10) 0.0303(10) -0.0034(8) 0.0016(8) 0.0002(8)
C6 0.0248(10) 0.0246(9) 0.0239(9) 0.0019(7) 0.0016(7) 0.0049(7)
C7 0.0247(9) 0.0269(9) 0.0211(9) 0.0019(7) 0.0022(7) 0.0028(7)
C8 0.0288(10) 0.0344(11) 0.0222(9) -0.0031(8) 0.0012(7) 0.0041(8)
C9 0.0311(10) 0.0319(10) 0.0208(9) 0.0011(8) -0.0001(7) 0.0029(8)
C10 0.0289(10) 0.0252(9) 0.0237(9) -0.0018(7) 0.0031(7) 0.0015(7)
C11 0.0377(12) 0.0364(11) 0.0180(9) -0.0070(9) 0.0058(8) 0.0039(8)
C12 0.0294(10) 0.0286(10) 0.0210(9) 0.0011(7) 0.0055(7) 0.0010(7)
C13 0.0332(11) 0.0330(11) 0.0245(10) -0.0002(8) 0.0035(8) -0.0008(8)
C14 0.0415(12) 0.0362(12) 0.0296(11) -0.0047(9) -0.0021(9) -0.0059(9)
C15 0.0428(13) 0.0331(12) 0.0410(12) -0.0107(9) 0.0045(9) -0.0018(9)
C16 0.0444(12) 0.0332(11) 0.0309(11) -0.0086(9) 0.0066(9) 0.0039(9)
C17 0.0323(11) 0.0425(12) 0.0194(9) 0.0044(9) 0.0050(8) 0.0056(8)
C18 0.0232(9) 0.0315(10) 0.0210(9) -0.0044(7) 0.0011(7) 0.0027(7)
C19 0.0357(11) 0.0334(11) 0.0224(9) -0.0029(8) 0.0054(8) 0.0001(8)
C20 0.0495(13) 0.0355(11) 0.0215(9) -0.0054(9) 0.0040(8) 0.0029(8)
C21 0.0353(11) 0.0309(11) 0.0288(10) -0.0049(8) -0.0026(8) 0.0057(8)
C22 0.0348(12) 0.0475(13) 0.0339(11) 0.0085(10) 0.0054(9) 0.0108(10)
O4 0.050(2) 0.057(2) 0.0420(18) -0.0207(16) -0.0022(15) 0.0030(15)

loop_
_atom_type_symbol
_atom_type_description
_atom_type_scat_dispersion_real
_atom_type_scat_dispersion_imag
_atom_type_scat_source
C C 0.0181 0.0091 'International Tables Vol C Tables 4.2.6.8 and 6.1.1.4'
H H 0.0000 0.0000 'International Tables Vol C Tables 4.2.6.8 and 6.1.1.4'
N N 0.0311 0.0180 'International Tables Vol C Tables 4.2.6.8 and 6.1.1.4'
O O 0.0492 0.0322 'International Tables Vol C Tables 4.2.6.8 and 6.1.1.4'

loop_
_geom_angle_atom_site_label_1
_geom_angle_atom_site_label_2
_geom_angle_atom_site_label_3
_geom_angle_site_symmetry_1
_geom_angle
C10 O2 C11 . 115.06(14)
C9 N1 C1 . 122.76(15)
C9 N1 C17 . 116.55(16)
C1 N1 C17 . 120.67(16)
C16 N2 C12 . 116.89(17)
C18 N3 C22 . 117.55(17)
C2 C1 N1 . 120.11(17)
C2 C1 C6 . 119.83(18)
N1 C1 C6 . 120.06(16)
C3 C2 C1 . 120.60(19)
C3 C2 H2 . 120.1(15)
C1 C2 H2 . 119.2(15)
C2 C3 C4 . 120.2(2)
C2 C3 H3 . 119.4(14)
C4 C3 H3 . 120.4(14)
C5 C4 C3 . 120.0(2)
C5 C4 H4 . 119.4(15)
C3 C4 H4 . 120.7(15)
C4 C5 C6 . 121.29(19)
C4 C5 H5 . 117.7(14)
C6 C5 H5 . 121.0(14)
C5 C6 C1 . 118.06(17)
C5 C6 C7 . 124.32(17)
C1 C6 C7 . 117.62(16)
C8 C7 C6 . 119.84(17)
C8 C7 C10 . 118.73(17)
C6 C7 C10 . 121.36(16)
C7 C8 C9 . 122.87(18)
C7 C8 H8 . 122.7(13)
C9 C8 H8 . 114.4(13)
O3 C9 N1 . 121.20(17)
O3 C9 C8 . 122.63(18)
N1 C9 C8 . 116.14(16)
O1 C10 O2 . 122.33(16)
O1 C10 C7 . 126.34(17)
O2 C10 C7 . 111.27(15)
O2 C11 C12 . 108.95(15)
O2 C11 H11A . 109.3(13)
C12 C11 H11A . 109.9(12)
O2 C11 H11B . 108.8(13)
C12 C11 H11B . 110.6(13)
H11A C11 H11B . 109.2(17)
N2 C12 C13 . 123.09(18)
N2 C12 C11 . 112.95(16)
C13 C12 C11 . 123.96(16)
C14 C13 C12 . 118.61(18)
C14 C13 H13 . 122.5(14)
C12 C13 H13 . 118.8(14)
C15 C14 C13 . 118.95(19)
C15 C14 H14 . 122.0(16)
C13 C14 H14 . 119.1(16)
C16 C15 C14 . 118.5(2)
C16 C15 H15 . 119.6(15)
C14 C15 H15 . 121.8(15)
N2 C16 C15 . 123.93(19)
N2 C16 H16 . 114.8(13)
C15 C16 H16 . 121.2(14)
N1 C17 C18 . 113.91(16)
N1 C17 H17A . 107.7(13)
C18 C17 H17A . 111.6(13)
N1 C17 H17B . 105.7(12)
C18 C17 H17B . 108.3(12)
H17A C17 H17B . 109.3(18)
N3 C18 C19 . 122.41(18)
N3 C18 C17 . 118.83(16)
C19 C18 C17 . 118.76(17)
C20 C19 C18 . 119.05(19)
C20 C19 H19 . 120.5(13)
C18 C19 H19 . 120.4(13)
C21 C20 C19 . 119.32(18)
C21 C20 H20 . 120.6(14)
C19 C20 H20 . 120.0(14)
C22 C21 C20 . 117.54(19)
C22 C21 H21 . 119.6(13)
C20 C21 H21 . 122.8(13)
N3 C22 C21 . 124.1(2)
N3 C22 H22 . 116.5(15)
C21 C22 H22 . 119.4(15)
O4 O4 H4A 3_566 68.4
O4 O4 H4B 3_566 48.2
H4A O4 H4B . 104.0

loop_
_geom_bond_atom_site_label_1
_geom_bond_atom_site_label_2
_geom_bond_site_symmetry_2
_geom_bond_distance
O1 C10 . 1.203(2)
O2 C10 . 1.347(2)
O2 C11 . 1.441(2)
O3 C9 . 1.240(2)
N1 C9 . 1.371(2)
N1 C1 . 1.401(2)
N1 C17 . 1.468(2)
N2 C16 . 1.341(3)
N2 C12 . 1.343(2)
N3 C18 . 1.331(2)
N3 C22 . 1.344(3)
C1 C2 . 1.398(3)
C1 C6 . 1.415(2)
C2 C3 . 1.376(3)
C2 H2 . 0.98(3)
C3 C4 . 1.390(3)
C3 H3 . 0.99(3)
C4 C5 . 1.379(3)
C4 H4 . 0.98(2)
C5 C6 . 1.405(3)
C5 H5 . 0.97(2)
C6 C7 . 1.449(2)
C7 C8 . 1.348(3)
C7 C10 . 1.498(2)
C8 C9 . 1.450(2)
C8 H8 . 0.97(2)
C11 C12 . 1.498(3)
C11 H11A . 1.02(2)
C11 H11B . 1.02(2)
C12 C13 . 1.387(3)
C13 C14 . 1.386(3)
C13 H13 . 1.01(2)
C14 C15 . 1.378(3)
C14 H14 . 0.95(3)
C15 C16 . 1.377(3)
C15 H15 . 0.97(3)
C16 H16 . 1.03(2)
C17 C18 . 1.510(3)
C17 H17A . 1.00(2)
C17 H17B . 1.02(2)
C18 C19 . 1.387(2)
C19 C20 . 1.383(3)
C19 H19 . 1.01(2)
C20 C21 . 1.382(3)
C20 H20 . 1.00(2)
C21 C22 . 1.378(3)
C21 H21 . 1.02(2)
C22 H22 . 0.98(3)
O4 O4 3_566 1.589(6)
O4 H4A . 0.8701
O4 H4B . 0.8700

loop_
_geom_hbond_atom_site_label_D
_geom_hbond_atom_site_label_H
_geom_hbond_atom_site_label_A
_geom_hbond_site_symmetry_A
_geom_hbond_distance_DH
_geom_hbond_distance_HA
_geom_hbond_distance_DA
_geom_hbond_angle_DHA
C2 H2 N3 1_655 0.98(3) 2.50(3) 3.344(3) 145(2)
O4 H4A O3 . 0.87 1.87 2.647(4) 147
O4 H4B O3 3_566 0.87 2.26 2.989(4) 141
C8 H8 O4 3_566 0.97(2) 2.28(2) 3.113(4) 143.7(17)
C13 H13 O4 3_566 1.00(2) 2.44(2) 3.345(4) 149.3(19)
C17 H17A O3 1_655 1.00(2) 2.57(2) 3.307(3) 130.4(16)
C11 H11A Cg1 1_655 1.02(2) 2.85(2) 3.673(2) 137.9(15)

loop_
_geom_torsion_atom_site_label_1
_geom_torsion_atom_site_label_2
_geom_torsion_atom_site_label_3
_geom_torsion_atom_site_label_4
_geom_torsion
C9 N1 C1 C2 -172.75(18)
C17 N1 C1 C2 5.5(3)
C9 N1 C1 C6 7.1(3)
C17 N1 C1 C6 -174.69(17)
N1 C1 C2 C3 179.69(19)
C6 C1 C2 C3 -0.1(3)
C1 C2 C3 C4 -0.9(3)
C2 C3 C4 C5 0.8(3)
C3 C4 C5 C6 0.3(3)
C4 C5 C6 C1 -1.3(3)
C4 C5 C6 C7 179.69(19)
C2 C1 C6 C5 1.2(3)
N1 C1 C6 C5 -178.64(17)
C2 C1 C6 C7 -179.73(17)
N1 C1 C6 C7 0.4(3)
C5 C6 C7 C8 174.55(19)
C1 C6 C7 C8 -4.5(3)
C5 C6 C7 C10 -8.4(3)
C1 C6 C7 C10 172.59(16)
C6 C7 C8 C9 1.5(3)
C10 C7 C8 C9 -175.68(17)
C1 N1 C9 O3 171.88(18)
C17 N1 C9 O3 -6.4(3)
C1 N1 C9 C8 -9.9(3)
C17 N1 C9 C8 171.83(17)
C7 C8 C9 O3 -176.17(19)
C7 C8 C9 N1 5.6(3)
C11 O2 C10 O1 -4.1(3)
C11 O2 C10 C7 173.42(16)
C8 C7 C10 O1 166.6(2)
C6 C7 C10 O1 -10.5(3)
C8 C7 C10 O2 -10.8(2)
C6 C7 C10 O2 172.11(16)
C10 O2 C11 C12 -170.60(16)
C16 N2 C12 C13 -0.5(3)
C16 N2 C12 C11 178.63(18)
O2 C11 C12 N2 173.67(16)
O2 C11 C12 C13 -7.2(3)
N2 C12 C13 C14 0.7(3)
C11 C12 C13 C14 -178.30(19)
C12 C13 C14 C15 -0.2(3)
C13 C14 C15 C16 -0.4(3)
C12 N2 C16 C15 -0.2(3)
C14 C15 C16 N2 0.7(4)
C9 N1 C17 C18 91.8(2)
C1 N1 C17 C18 -86.6(2)
C22 N3 C18 C19 0.4(3)
C22 N3 C18 C17 -178.54(19)
N1 C17 C18 N3 -3.3(3)
N1 C17 C18 C19 177.71(18)
N3 C18 C19 C20 -1.0(3)
C17 C18 C19 C20 177.95(18)
C18 C19 C20 C21 0.7(3)
C19 C20 C21 C22 0.1(3)
C18 N3 C22 C21 0.5(3)
C20 C21 C22 N3 -0.8(3)

_cod_database_fobs_code 1546657
